data_1549615
loop_
_publ_author_name
'Hartmann, Nathaniel J.'
'Wu, Guang'
'Hayton, Trevor W.'

_publ_section_title
;
 Synthesis and reactivity of a nickel(ii) thioperoxide complex:
 demonstration of sulfide-mediated N<sub>2</sub>O reduction.
;
_journal_issue 31
_journal_name_full 'Chemical science'
_journal_page_first 6580
_journal_page_last 6588
_journal_paper_doi 10.1039/c8sc02536c
_journal_volume 9
_journal_year 2018
_chemical_formula_moiety '2(C47 H77 K N4 Ni O7 S), 1.5(C7 H8), 0.5(C8 H18)'
_chemical_formula_sum 'C108.5 H175 K2 N8 Ni2 O14 S2'
_chemical_formula_weight 2075.34
_chemical_name_systematic
'(Thiohyponitrite-\k2-O,S)- (N,N'-bis(2,6-di-isopropylphenyl)-2,2,6,6-tetramethylheptane-3,5-di-iminato)-(1,4,7,10,13,16-hexaoxacyclooctadecane)-nickel(II)-potassium'
_space_group_crystal_system triclinic
_space_group_IT_number 2
_space_group_name_Hall '-P 1'
_space_group_name_H-M_alt 'P -1'
_symmetry_space_group_name_Hall '-P 1'
_symmetry_space_group_name_H-M 'P -1'
_atom_sites_solution_hydrogens geom
_audit_block_doi 10.5517/cc1jqjlc
_audit_creation_method SHELXL-2014/7
_audit_update_record
;
2015-09-01 deposited with the CCDC.
2018-06-27 downloaded from the CCDC.
;
_cell_angle_alpha 94.052(5)
_cell_angle_beta 95.344(6)
_cell_angle_gamma 91.766(6)
_cell_formula_units_Z 1
_cell_length_a 11.847(3)
_cell_length_b 13.438(3)
_cell_length_c 19.455(5)
_cell_measurement_temperature 100(2)
_cell_volume 3073.9(13)
_computing_structure_refinement 'SHELXL-2014/7 (Sheldrick, 2014)'
_diffrn_ambient_temperature 100(2)
_diffrn_measured_fraction_theta_full 1.000
_diffrn_measured_fraction_theta_max 1.000
_diffrn_measurement_device_type 'Bruker Kappa Apex II'
_diffrn_measurement_method 'Omega scan'
_diffrn_radiation_type MoK\a
_diffrn_radiation_wavelength 0.71073
_diffrn_reflns_av_R_equivalents 0.0932
_diffrn_reflns_av_unetI/netI 0.1703
_diffrn_reflns_Laue_measured_fraction_full 1.000
_diffrn_reflns_Laue_measured_fraction_max 1.000
_diffrn_reflns_limit_h_max 13
_diffrn_reflns_limit_h_min -14
_diffrn_reflns_limit_k_max 12
_diffrn_reflns_limit_k_min -16
_diffrn_reflns_limit_l_max 24
_diffrn_reflns_limit_l_min -24
_diffrn_reflns_number 29005
_diffrn_reflns_point_group_measured_fraction_full 1.000
_diffrn_reflns_point_group_measured_fraction_max 1.000
_diffrn_reflns_theta_full 25.242
_diffrn_reflns_theta_max 26.372
_diffrn_reflns_theta_min 1.054
_exptl_absorpt_coefficient_mu 0.467
_exptl_absorpt_correction_T_max 0.7454
_exptl_absorpt_correction_T_min 0.6462
_exptl_absorpt_correction_type multi-scan
_exptl_absorpt_process_details sadabs
_exptl_crystal_colour Yellow
_exptl_crystal_density_diffrn 1.167
_exptl_crystal_description Plate
_exptl_crystal_F_000 1160
_exptl_crystal_recrystallization_method 'Re-crystallisation from solvent: toluene, isooctane'
_exptl_crystal_size_max 0.2
_exptl_crystal_size_mid 0.15
_exptl_crystal_size_min 0.05
_refine_diff_density_max 1.444
_refine_diff_density_min -0.486
_refine_diff_density_rms 0.137
_refine_ls_extinction_method none
_refine_ls_goodness_of_fit_ref 1.017
_refine_ls_hydrogen_treatment constr
_refine_ls_matrix_type full
_refine_ls_number_parameters 659
_refine_ls_number_reflns 12584
_refine_ls_number_restraints 39
_refine_ls_restrained_S_all 1.019
_refine_ls_R_factor_all 0.1868
_refine_ls_R_factor_gt 0.0906
_refine_ls_shift/su_max 0.000
_refine_ls_shift/su_mean 0.000
_refine_ls_structure_factor_coef Fsqd
_refine_ls_weighting_details 'w=1/[\s^2^(Fo^2^)+(0.1744P)^2^] where P=(Fo^2^+2Fc^2^)/3'
_refine_ls_weighting_scheme calc
_refine_ls_wR_factor_gt 0.2564
_refine_ls_wR_factor_ref 0.3121
_reflns_Friedel_coverage 0.000
_reflns_number_gt 6277
_reflns_number_total 12584
_reflns_threshold_expression 'I > 2\s(I)'
_cod_data_source_file c8sc02536c2.cif
_cod_data_source_block complex_6
_cod_depositor_comments 'Adding full bibliography for 1549610--1549615.cif.'
_cod_database_code 1549615
_shelx_shelxl_version_number 2014/7
_shelx_space_group_comment
;
The symmetry employed for this shelxl refinement is uniquely defined
by the following loop, which should always be used as a source of
symmetry information in preference to the above space-group names.
They are only intended as comments.
;

loop_
_space_group_symop_operation_xyz
'x, y, z'
'-x, -y, -z'

loop_
_atom_site_label
_atom_site_type_symbol
_atom_site_fract_x
_atom_site_fract_y
_atom_site_fract_z
_atom_site_U_iso_or_equiv
_atom_site_adp_type
_atom_site_occupancy
_atom_site_site_symmetry_order
_atom_site_calc_flag
_atom_site_refinement_flags_posn
_atom_site_refinement_flags_adp
_atom_site_refinement_flags_occupancy
C6 C 0.0523(6) 0.4409(5) 0.2024(3) 0.0296(16) Uani 1 1 d . . .
C7 C 0.1473(6) 0.5250(4) 0.3623(3) 0.0281(15) Uani 1 1 d . . .
C8 C 0.0724(6) 0.3817(6) 0.1432(4) 0.0371(18) Uani 1 1 d . . .
H8 H 0.0423 0.4069 0.1012 0.044 Uiso 1 1 calc R U .
C9 C 0.2368(6) 0.1580(5) 0.1807(3) 0.0319(16) Uani 1 1 d . . .
C10 C 0.0542(6) 0.4694(4) 0.3266(3) 0.0280(15) Uani 1 1 d . . .
C20 C 0.1283(6) 0.2923(6) 0.1340(4) 0.0358(17) Uani 1 1 d . . .
C21 C 0.0097(6) 0.5476(5) 0.1849(4) 0.0376(18) Uani 1 1 d . . .
C22 C 0.1836(7) -0.1395(6) 0.3964(5) 0.050(2) Uani 1 1 d . . .
H22A H 0.1677 -0.1996 0.3640 0.060 Uiso 1 1 calc R U .
H22B H 0.1431 -0.0833 0.3764 0.060 Uiso 1 1 calc R U .
C23 C 0.1422(7) -0.1582(5) 0.4654(4) 0.047(2) Uani 1 1 d . . .
H23A H 0.0627 -0.1846 0.4590 0.057 Uiso 1 1 calc R U .
H23B H 0.1897 -0.2074 0.4888 0.057 Uiso 1 1 calc R U .
C24 C 0.3712(6) 0.3165(5) 0.5408(4) 0.0399(19) Uani 1 1 d . . .
H24A H 0.3806 0.3801 0.5701 0.048 Uiso 1 1 calc R U .
H24B H 0.3086 0.3231 0.5042 0.048 Uiso 1 1 calc R U .
C55 C 0.5505(6) 0.1863(6) 0.4243(4) 0.0410(19) Uani 1 1 d . . .
H55A H 0.6140 0.1669 0.4567 0.049 Uiso 1 1 calc R U .
H55B H 0.5759 0.2454 0.4014 0.049 Uiso 1 1 calc R U .
C101 C 0.3641(14) 0.3171(14) 0.8126(9) 0.028(6) Uiso 0.25 1 d D . P
C102 C 0.3708(13) 0.2516(13) 0.8649(9) 0.025(6) Uiso 0.25 1 d D . P
C103 C 0.4687(15) 0.2524(14) 0.9105(9) 0.049(8) Uiso 0.25 1 d D . P
C104 C 0.5634(14) 0.3114(18) 0.8995(11) 0.057(9) Uiso 0.25 1 d D . P
C105 C 0.5504(17) 0.3848(19) 0.8524(13) 0.073(11) Uiso 0.25 1 d D . P
C106 C 0.4556(16) 0.3792(16) 0.8042(10) 0.029(6) Uiso 0.25 1 d D . P
C107 C 0.6639(18) 0.320(2) 0.9528(14) 0.073(12) Uiso 0.25 1 d D . P
C110 C 0.2262(8) 0.1665(6) 0.6570(4) 0.050(2) Uani 1 1 d . . .
H11A H 0.2915 0.1701 0.6929 0.061 Uiso 1 1 calc R U .
H11B H 0.1566 0.1766 0.6807 0.061 Uiso 1 1 calc R U .
C111 C 0.2398(7) 0.2483(6) 0.6107(4) 0.046(2) Uani 1 1 d . . .
H11C H 0.1765 0.2445 0.5734 0.056 Uiso 1 1 calc R U .
H11D H 0.2391 0.3138 0.6372 0.056 Uiso 1 1 calc R U .
C112 C 0.1011(8) 0.5965(6) 0.1449(4) 0.057(2) Uani 1 1 d . . .
H11E H 0.0781 0.6633 0.1334 0.086 Uiso 1 1 calc R U .
H11F H 0.1094 0.5553 0.1021 0.086 Uiso 1 1 calc R U .
H11G H 0.1738 0.6019 0.1737 0.086 Uiso 1 1 calc R U .
C113 C -0.0120(7) 0.6264(5) 0.2438(4) 0.0410(19) Uani 1 1 d . . .
H11H H -0.0317 0.6894 0.2240 0.061 Uiso 1 1 calc R U .
H11I H 0.0567 0.6371 0.2760 0.061 Uiso 1 1 calc R U .
H11J H -0.0747 0.6025 0.2685 0.061 Uiso 1 1 calc R U .
C114 C -0.1867(6) 0.3254(6) 0.3656(5) 0.049(2) Uani 1 1 d . . .
H11K H -0.1209 0.2868 0.3800 0.074 Uiso 1 1 calc R U .
H11L H -0.2457 0.2806 0.3403 0.074 Uiso 1 1 calc R U .
H11M H -0.2164 0.3577 0.4065 0.074 Uiso 1 1 calc R U .
C115 C 0.4271(7) 0.1012(6) 0.1780(4) 0.048(2) Uani 1 1 d . . .
H115 H 0.5065 0.1150 0.1802 0.058 Uiso 1 1 calc R U .
C117 C 0.2683(7) -0.0167(6) 0.1669(4) 0.045(2) Uani 1 1 d . . .
H117 H 0.2398 -0.0840 0.1611 0.054 Uiso 1 1 calc R U .
C118 C 0.0693(7) 0.0329(5) 0.1726(4) 0.0404(19) Uani 1 1 d . . .
H118 H 0.0285 0.0955 0.1828 0.048 Uiso 1 1 calc R U .
C119 C 0.0300(8) 0.2539(8) 0.0152(4) 0.069(3) Uani 1 1 d . . .
H11N H 0.0383 0.2361 -0.0337 0.103 Uiso 1 1 calc R U .
H11O H -0.0102 0.3164 0.0196 0.103 Uiso 1 1 calc R U .
H11P H -0.0134 0.2006 0.0340 0.103 Uiso 1 1 calc R U .
C120 C 0.4932(8) 0.3073(8) 0.1434(5) 0.068(3) Uani 1 1 d . . .
H12A H 0.5532 0.2591 0.1489 0.102 Uiso 1 1 calc R U .
H12B H 0.5257 0.3751 0.1544 0.102 Uiso 1 1 calc R U .
H12C H 0.4583 0.3009 0.0956 0.102 Uiso 1 1 calc R U .
C140 C 0.4516(7) 0.3110(6) 0.2678(4) 0.046(2) Uani 1 1 d . . .
H14N H 0.3923 0.2995 0.2984 0.069 Uiso 1 1 calc R U .
H14O H 0.4783 0.3811 0.2741 0.069 Uiso 1 1 calc R U .
H14P H 0.5151 0.2680 0.2789 0.069 Uiso 1 1 calc R U .
C141 C 0.3456(7) -0.0891(6) 0.3432(4) 0.047(2) Uani 1 1 d . . .
H14C H 0.3106 -0.0271 0.3284 0.056 Uiso 1 1 calc R U .
H14D H 0.3269 -0.1426 0.3059 0.056 Uiso 1 1 calc R U .
C142 C -0.1009(8) 0.5321(6) 0.1379(4) 0.057(2) Uani 1 1 d . . .
H14K H -0.1556 0.4929 0.1608 0.086 Uiso 1 1 calc R U .
H14L H -0.0862 0.4965 0.0942 0.086 Uiso 1 1 calc R U .
H14M H -0.1320 0.5971 0.1287 0.086 Uiso 1 1 calc R U .
C143 C 0.4785(6) 0.2951(5) 0.5088(4) 0.0402(19) Uani 1 1 d . . .
H14A H 0.5031 0.3532 0.4845 0.048 Uiso 1 1 calc R U .
H14B H 0.5394 0.2817 0.5449 0.048 Uiso 1 1 calc R U .
C144 C 0.3112(6) 0.6232(5) 0.3223(4) 0.0399(18) Uani 1 1 d . . .
H14H H 0.2581 0.6495 0.2870 0.060 Uiso 1 1 calc R U .
H14I H 0.3856 0.6166 0.3046 0.060 Uiso 1 1 calc R U .
H14J H 0.3183 0.6690 0.3641 0.060 Uiso 1 1 calc R U .
C145 C 0.1935(6) 0.0606(6) 0.1726(3) 0.0371(18) Uani 1 1 d . . .
C146 C 0.3474(6) 0.4790(6) 0.3955(4) 0.0426(19) Uani 1 1 d . . .
H14E H 0.3513 0.5234 0.4379 0.064 Uiso 1 1 calc R U .
H14F H 0.4231 0.4746 0.3793 0.064 Uiso 1 1 calc R U .
H14G H 0.3196 0.4124 0.4050 0.064 Uiso 1 1 calc R U .
C147 C -0.1513(6) 0.4045(5) 0.3188(4) 0.0334(16) Uani 1 1 d . . .
H147 H -0.1257 0.3688 0.2765 0.040 Uiso 1 1 calc R U .
C148 C 0.3845(8) 0.0038(7) 0.1695(4) 0.055(2) Uani 1 1 d . . .
H148 H 0.4349 -0.0495 0.1654 0.066 Uiso 1 1 calc R U .
C149 C 0.0221(7) 0.5901(5) 0.4445(4) 0.0357(17) Uani 1 1 d . . .
H149 H 0.0098 0.6339 0.4834 0.043 Uiso 1 1 calc R U .
C150 C 0.4035(6) 0.2866(6) 0.1923(4) 0.045(2) Uani 1 1 d . . .
H150 H 0.3402 0.3326 0.1823 0.054 Uiso 1 1 calc R U .
C151 C 0.1275(6) 0.5852(5) 0.4212(3) 0.0295(16) Uani 1 1 d . . .
H151 H 0.1888 0.6238 0.4458 0.035 Uiso 1 1 calc R U .
C152 C -0.2538(7) 0.4623(6) 0.2957(5) 0.053(2) Uani 1 1 d . . .
H15C H -0.2864 0.4924 0.3364 0.080 Uiso 1 1 calc R U .
H15D H -0.3105 0.4170 0.2688 0.080 Uiso 1 1 calc R U .
H15E H -0.2310 0.5150 0.2669 0.080 Uiso 1 1 calc R U .
C153 C -0.0660(6) 0.5307(5) 0.4110(4) 0.0304(16) Uani 1 1 d . . .
H153 H -0.1380 0.5317 0.4288 0.036 Uiso 1 1 calc R U .
C154 C 0.3524(7) 0.1789(6) 0.1833(4) 0.0411(19) Uani 1 1 d . . .
C155 C 0.2667(6) 0.5204(5) 0.3398(4) 0.0306(16) Uani 1 1 d . . .
H155 H 0.2641 0.4740 0.2971 0.037 Uiso 1 1 calc R U .
C156 C 0.5175(7) 0.1025(6) 0.3714(4) 0.045(2) Uani 1 1 d . . .
H15A H 0.4459 0.1172 0.3442 0.053 Uiso 1 1 calc R U .
H15B H 0.5771 0.0948 0.3392 0.053 Uiso 1 1 calc R U .
C157 C -0.0525(5) 0.4694(4) 0.3520(3) 0.0235(14) Uani 1 1 d . . .
C158 C 0.0473(8) -0.0376(7) 0.2272(5) 0.066(3) Uani 1 1 d . . .
H15F H 0.0804 -0.1020 0.2159 0.099 Uiso 1 1 calc R U .
H15G H -0.0347 -0.0475 0.2289 0.099 Uiso 1 1 calc R U .
H15H H 0.0818 -0.0093 0.2723 0.099 Uiso 1 1 calc R U .
C159 C 0.0184(9) -0.0144(8) 0.1018(5) 0.079(3) Uani 1 1 d . . .
H15I H 0.0204 0.0351 0.0672 0.118 Uiso 1 1 calc R U .
H15J H -0.0604 -0.0368 0.1049 0.118 Uiso 1 1 calc R U .
H15K H 0.0626 -0.0716 0.0880 0.118 Uiso 1 1 calc R U .
C160 C 0.2118(8) 0.1748(7) 0.0347(4) 0.054(2) Uani 1 1 d . . .
H16C H 0.1750 0.1158 0.0510 0.081 Uiso 1 1 calc R U .
H16D H 0.2907 0.1815 0.0552 0.081 Uiso 1 1 calc R U .
H16E H 0.2103 0.1673 -0.0159 0.081 Uiso 1 1 calc R U .
C161 C 0.1489(7) 0.2675(7) 0.0559(4) 0.049(2) Uani 1 1 d . . .
C162 C 0.2160(9) 0.3558(7) 0.0314(5) 0.066(3) Uani 1 1 d . . .
H16H H 0.2858 0.3695 0.0623 0.098 Uiso 1 1 calc R U .
H16I H 0.1697 0.4150 0.0322 0.098 Uiso 1 1 calc R U .
H16J H 0.2352 0.3393 -0.0159 0.098 Uiso 1 1 calc R U .
C163 C 0.4716(7) -0.0728(6) 0.3560(4) 0.047(2) Uani 1 1 d . . .
H16A H 0.5051 -0.1334 0.3742 0.056 Uiso 1 1 calc R U .
H16B H 0.5032 -0.0620 0.3117 0.056 Uiso 1 1 calc R U .
C164 C 0.1039(7) -0.0692(6) 0.5694(4) 0.051(2) Uani 1 1 d . . .
H16F H 0.1478 -0.1139 0.5992 0.062 Uiso 1 1 calc R U .
H16G H 0.0241 -0.0947 0.5624 0.062 Uiso 1 1 calc R U .
C165 C 0.1107(7) 0.0363(9) 0.6028(5) 0.073(3) Uani 1 1 d . . .
H16K H 0.0742 0.0813 0.5699 0.088 Uiso 1 1 calc R U .
H16L H 0.0681 0.0386 0.6443 0.088 Uiso 1 1 calc R U .
C166 C 0.2944(14) 0.9744(12) 0.8327(9) 0.048(4) Uiso 0.5 1 d . . P
C167 C 0.2894(11) 0.9124(9) 0.9046(7) 0.026(3) Uiso 0.5 1 d . . P
C168 C 0.2261(12) 0.8320(11) 0.8905(8) 0.036(3) Uiso 0.5 1 d . . P
C169 C 0.1669(13) 0.7992(11) 0.8315(8) 0.040(4) Uiso 0.5 1 d . . P
C170 C 0.1727(13) 0.8515(11) 0.7780(8) 0.038(3) Uiso 0.5 1 d . . P
C171 C 0.2381(12) 0.9371(10) 0.7813(7) 0.033(3) Uiso 0.5 1 d . . P
C172 C 0.3574(18) 0.9540(15) 0.9618(11) 0.073(6) Uiso 0.5 1 d . . P
C201 C 0.5000 0.5000 1.0000 0.152(18) Uiso 0.5 2 d DS . P
C202 C 0.5560(14) 0.4220(12) 0.9572(10) 0.109(17) Uiso 0.25 1 d D . P
C203 C 0.6633(14) 0.3851(16) 0.9923(13) 0.034(7) Uiso 0.25 1 d D . P
C204 C 0.4742(19) 0.3402(12) 0.9272(9) 0.19(3) Uiso 0.25 1 d D . P
C205 C 0.4727(16) 0.3254(13) 0.8487(9) 0.037(7) Uiso 0.25 1 d D . P
C206 C 0.472(3) 0.4256(18) 0.8173(14) 0.066(11) Uiso 0.25 1 d D . P
C207 C 0.367(2) 0.263(3) 0.8200(15) 0.20(4) Uiso 0.25 1 d D . P
C208 C 0.578(2) 0.270(2) 0.8317(14) 0.072(11) Uiso 0.25 1 d D . P
K1 K 0.32745(12) 0.05857(10) 0.49495(7) 0.0274(4) Uani 1 1 d . . .
N1 N 0.2049(7) 0.1289(5) 0.3720(5) 0.0297(18) Uani 0.714(6) 1 d D . P
N2 N 0.1708(5) 0.1794(4) 0.4152(3) 0.0304(13) Uani 1 1 d D . .
N3 N 0.1617(5) 0.2405(4) 0.1882(3) 0.0279(13) Uani 1 1 d . . .
N4 N 0.0729(4) 0.4067(4) 0.2649(3) 0.0242(12) Uani 1 1 d . . .
N1B N 0.1264(16) 0.2493(13) 0.4251(11) 0.0297(18) Uani 0.286(6) 1 d D . P
Ni1 Ni 0.13218(7) 0.27823(6) 0.28300(4) 0.0225(3) Uani 1 1 d . . .
O1 O 0.1947(12) 0.1523(10) 0.3077(6) 0.043(4) Uani 0.714(6) 1 d D . P
O2 O 0.4567(4) 0.2098(3) 0.4608(2) 0.0330(11) Uani 1 1 d . . .
O3 O 0.3451(4) 0.2375(3) 0.5815(2) 0.0346(12) Uani 1 1 d . . .
O4 O 0.5028(4) 0.0117(4) 0.4046(2) 0.0392(12) Uani 1 1 d . . .
O5 O 0.3026(4) -0.1164(3) 0.4051(3) 0.0407(13) Uani 1 1 d . . .
O6 O 0.1497(4) -0.0660(3) 0.5052(3) 0.0423(13) Uani 1 1 d . . .
O7 O 0.2190(5) 0.0695(4) 0.6215(3) 0.0573(16) Uani 1 1 d . . .
O1B O 0.084(2) 0.297(2) 0.3725(12) 0.043(4) Uani 0.286(6) 1 d D . P
S1 S 0.1122(2) 0.2945(2) 0.39153(17) 0.0257(8) Uani 0.714(6) 1 d D . P
S1B S 0.2048(12) 0.1566(9) 0.3234(7) 0.0257(8) Uani 0.286(6) 1 d D . P

loop_
_atom_site_aniso_label
_atom_site_aniso_U_11
_atom_site_aniso_U_22
_atom_site_aniso_U_33
_atom_site_aniso_U_23
_atom_site_aniso_U_13
_atom_site_aniso_U_12
C6 0.025(4) 0.035(4) 0.028(4) 0.007(3) -0.002(3) 0.001(3)
C7 0.032(4) 0.018(3) 0.034(4) 0.009(3) -0.008(3) 0.000(3)
C8 0.039(4) 0.052(5) 0.021(4) 0.011(3) -0.003(3) 0.011(3)
C9 0.038(4) 0.037(4) 0.022(4) 0.003(3) 0.005(3) 0.013(3)
C10 0.035(4) 0.017(3) 0.033(4) 0.010(3) -0.003(3) 0.006(3)
C20 0.033(4) 0.046(4) 0.028(4) 0.006(3) 0.000(3) 0.006(3)
C21 0.042(5) 0.039(4) 0.032(4) 0.014(3) -0.006(3) 0.005(3)
C22 0.050(5) 0.028(4) 0.066(6) -0.003(4) -0.021(4) 0.000(3)
C23 0.049(5) 0.023(4) 0.068(6) 0.011(4) -0.010(4) -0.004(3)
C24 0.046(5) 0.024(4) 0.046(5) 0.002(3) -0.014(4) -0.002(3)
C55 0.026(4) 0.052(5) 0.045(5) 0.013(4) -0.001(3) 0.000(3)
C110 0.060(6) 0.046(5) 0.048(5) -0.008(4) 0.024(4) 0.016(4)
C111 0.054(5) 0.040(4) 0.046(5) -0.005(4) 0.008(4) 0.026(4)
C112 0.082(7) 0.043(5) 0.050(6) 0.021(4) 0.010(5) 0.001(4)
C113 0.054(5) 0.026(4) 0.042(5) 0.007(3) -0.008(4) 0.012(3)
C114 0.025(4) 0.043(4) 0.080(6) 0.018(4) 0.001(4) -0.004(3)
C115 0.045(5) 0.060(6) 0.042(5) 0.005(4) 0.010(4) 0.022(4)
C117 0.058(6) 0.045(5) 0.034(5) -0.006(4) 0.009(4) 0.018(4)
C118 0.051(5) 0.036(4) 0.034(4) -0.003(3) 0.000(4) 0.005(3)
C119 0.074(7) 0.087(7) 0.038(5) -0.019(5) -0.020(5) 0.028(5)
C120 0.048(6) 0.097(8) 0.064(7) 0.022(6) 0.020(5) 0.006(5)
C140 0.031(4) 0.060(5) 0.049(5) 0.012(4) 0.010(4) -0.004(4)
C141 0.071(6) 0.035(4) 0.032(4) -0.008(3) -0.011(4) 0.025(4)
C142 0.067(6) 0.048(5) 0.053(6) 0.009(4) -0.021(4) 0.020(4)
C143 0.037(5) 0.035(4) 0.045(5) 0.005(3) -0.016(4) -0.007(3)
C144 0.029(4) 0.037(4) 0.053(5) 0.007(4) -0.003(3) -0.006(3)
C145 0.042(5) 0.048(5) 0.020(4) -0.003(3) -0.001(3) 0.010(4)
C146 0.034(4) 0.036(4) 0.055(5) 0.003(4) -0.008(4) 0.000(3)
C147 0.025(4) 0.035(4) 0.039(4) -0.001(3) 0.000(3) -0.001(3)
C148 0.072(7) 0.056(6) 0.039(5) 0.002(4) 0.013(4) 0.034(5)
C149 0.051(5) 0.021(3) 0.034(4) 0.000(3) 0.000(4) 0.005(3)
C150 0.031(4) 0.058(5) 0.047(5) 0.009(4) 0.001(4) 0.011(4)
C151 0.035(4) 0.022(3) 0.030(4) -0.003(3) -0.004(3) -0.002(3)
C152 0.042(5) 0.048(5) 0.066(6) 0.010(4) -0.020(4) -0.003(4)
C153 0.035(4) 0.023(3) 0.035(4) 0.009(3) 0.006(3) 0.006(3)
C154 0.037(5) 0.057(5) 0.030(4) 0.008(4) 0.002(3) 0.018(4)
C155 0.036(4) 0.026(3) 0.028(4) 0.007(3) -0.006(3) -0.004(3)
C156 0.032(4) 0.062(5) 0.042(5) 0.017(4) 0.008(4) 0.009(4)
C157 0.029(4) 0.016(3) 0.025(4) 0.007(3) -0.001(3) 0.001(3)
C158 0.066(7) 0.067(6) 0.067(7) 0.027(5) 0.003(5) -0.008(5)
C159 0.074(7) 0.104(9) 0.049(6) -0.026(6) -0.013(5) -0.013(6)
C160 0.067(6) 0.075(6) 0.021(4) -0.002(4) 0.003(4) 0.026(5)
C161 0.054(5) 0.069(6) 0.024(4) 0.006(4) -0.003(4) 0.020(4)
C162 0.087(8) 0.079(7) 0.036(5) 0.021(5) 0.017(5) 0.015(6)
C163 0.058(6) 0.045(5) 0.036(5) 0.004(4) -0.003(4) 0.028(4)
C164 0.046(5) 0.055(5) 0.057(6) 0.030(4) 0.012(4) -0.013(4)
C165 0.029(5) 0.126(10) 0.063(6) -0.018(6) 0.006(4) 0.017(5)
K1 0.0327(9) 0.0215(7) 0.0285(8) 0.0024(6) 0.0033(6) 0.0031(6)
N1 0.037(5) 0.017(4) 0.036(5) 0.003(4) 0.001(4) 0.006(3)
N2 0.029(3) 0.026(3) 0.034(3) 0.011(3) -0.007(3) -0.010(3)
N3 0.024(3) 0.037(3) 0.022(3) 0.002(2) 0.000(2) 0.004(2)
N4 0.026(3) 0.024(3) 0.022(3) 0.002(2) -0.002(2) 0.005(2)
N1B 0.037(5) 0.017(4) 0.036(5) 0.003(4) 0.001(4) 0.006(3)
Ni1 0.0230(5) 0.0222(4) 0.0223(5) 0.0011(3) 0.0010(3) 0.0037(3)
O1 0.045(6) 0.053(6) 0.027(7) -0.022(5) -0.008(5) 0.024(4)
O2 0.027(3) 0.036(3) 0.035(3) 0.003(2) -0.001(2) -0.003(2)
O3 0.042(3) 0.027(2) 0.035(3) 0.003(2) -0.001(2) 0.009(2)
O4 0.045(3) 0.042(3) 0.031(3) 0.005(2) 0.003(2) 0.014(2)
O5 0.051(3) 0.030(3) 0.039(3) -0.006(2) -0.010(2) 0.011(2)
O6 0.032(3) 0.032(3) 0.061(4) 0.001(3) 0.005(3) -0.006(2)
O7 0.060(4) 0.053(4) 0.059(4) -0.002(3) 0.017(3) -0.003(3)
O1B 0.045(6) 0.053(6) 0.027(7) -0.022(5) -0.008(5) 0.024(4)
S1 0.0282(16) 0.0192(13) 0.0294(19) -0.0010(12) 0.0018(12) 0.0044(11)
S1B 0.0282(16) 0.0192(13) 0.0294(19) -0.0010(12) 0.0018(12) 0.0044(11)

loop_
_atom_type_symbol
_atom_type_description
_atom_type_scat_dispersion_real
_atom_type_scat_dispersion_imag
_atom_type_scat_source
C C 0.0033 0.0016 'International Tables Vol C Tables 4.2.6.8 and 6.1.1.4'
H H 0.0000 0.0000 'International Tables Vol C Tables 4.2.6.8 and 6.1.1.4'
N N 0.0061 0.0033 'International Tables Vol C Tables 4.2.6.8 and 6.1.1.4'
O O 0.0106 0.0060 'International Tables Vol C Tables 4.2.6.8 and 6.1.1.4'
S S 0.1246 0.1234 'International Tables Vol C Tables 4.2.6.8 and 6.1.1.4'
K K 0.2009 0.2494 'International Tables Vol C Tables 4.2.6.8 and 6.1.1.4'
Ni Ni 0.3393 1.1124 'International Tables Vol C Tables 4.2.6.8 and 6.1.1.4'

loop_
_citation_id
_citation_doi
_citation_year
1 10.1002/anie.201508232 2015

loop_
_geom_angle_atom_site_label_1
_geom_angle_atom_site_label_2
_geom_angle_atom_site_label_3
_geom_angle
_geom_angle_site_symmetry_1
_geom_angle_site_symmetry_3
N4 C6 C8 120.2(6) . .
N4 C6 C21 127.4(6) . .
C8 C6 C21 112.3(6) . .
C151 C7 C10 117.7(6) . .
C151 C7 C155 119.6(6) . .
C10 C7 C155 122.7(6) . .
C6 C8 C20 132.2(7) . .
C154 C9 C145 121.0(6) . .
C154 C9 N3 118.5(6) . .
C145 C9 N3 120.4(6) . .
C157 C10 C7 121.0(6) . .
C157 C10 N4 120.4(6) . .
C7 C10 N4 118.5(6) . .
N3 C20 C8 120.8(6) . .
N3 C20 C161 127.4(6) . .
C8 C20 C161 111.7(6) . .
C142 C21 C113 106.9(6) . .
C142 C21 C112 109.3(7) . .
C113 C21 C112 105.3(6) . .
C142 C21 C6 107.7(6) . .
C113 C21 C6 120.4(6) . .
C112 C21 C6 107.0(6) . .
O5 C22 C23 109.6(6) . .
O6 C23 C22 107.2(6) . .
O3 C24 C143 109.0(6) . .
O3 C24 K1 49.7(3) . .
C143 C24 K1 79.9(4) . .
O2 C55 C156 109.2(6) . .
C106 C101 C102 120.1(7) . .
C103 C102 C101 119.6(7) . .
C102 C103 C104 120.0(7) . .
C103 C104 C105 118.6(8) . .
C103 C104 C107 119.4(9) . .
C105 C104 C107 118.8(9) . .
C106 C105 C104 119.1(8) . .
C101 C106 C105 120.2(8) . .
O7 C110 C111 113.3(7) . .
O3 C111 C110 108.2(6) . .
C148 C115 C154 119.3(8) . .
C148 C117 C145 120.4(8) . .
C145 C118 C158 112.3(7) . .
C145 C118 C159 111.9(7) . .
C158 C118 C159 108.8(8) . .
O5 C141 C163 108.9(6) . .
O2 C143 C24 107.8(5) . .
C9 C145 C117 118.9(7) . .
C9 C145 C118 123.5(6) . .
C117 C145 C118 117.6(7) . .
C157 C147 C152 113.7(6) . .
C157 C147 C114 112.1(6) . .
C152 C147 C114 109.1(6) . .
C115 C148 C117 120.4(7) . .
C151 C149 C153 119.3(6) . .
C120 C150 C140 110.5(7) . .
C120 C150 C154 114.0(7) . .
C140 C150 C154 109.7(6) . .
C149 C151 C7 121.8(6) . .
C149 C153 C157 121.9(7) . .
C9 C154 C115 119.9(8) . .
C9 C154 C150 122.4(6) . .
C115 C154 C150 117.7(7) . .
C7 C155 C146 110.8(6) . .
C7 C155 C144 111.6(6) . .
C146 C155 C144 110.2(6) . .
O4 C156 C55 109.9(6) . .
C153 C157 C10 118.1(6) . .
C153 C157 C147 119.3(6) . .
C10 C157 C147 122.5(6) . .
C160 C161 C162 105.6(7) . .
C160 C161 C119 105.2(7) . .
C162 C161 C119 110.8(7) . .
C160 C161 C20 120.4(6) . .
C162 C161 C20 108.4(7) . .
C119 C161 C20 106.4(7) . .
O4 C163 C141 111.9(6) . .
O6 C164 C165 107.2(7) . .
O7 C165 C164 112.3(7) . .
C171 C166 C167 115.7(14) . .
C168 C167 C172 135.6(15) . .
C168 C167 C166 109.5(12) . .
C172 C167 C166 114.7(13) . .
C167 C168 C169 129.3(15) . .
C170 C169 C168 118.2(15) . .
C169 C170 C171 121.7(15) . .
C166 C171 C170 125.5(15) . .
C202 C201 C202 179.999(11) . 2_667
C204 C202 C203 113.5(10) . .
C204 C202 C201 112.0(10) . .
C203 C202 C201 114.2(9) . .
C202 C204 C205 112.1(9) . .
C206 C205 C204 110.2(8) . .
C206 C205 C208 109.9(8) . .
C204 C205 C208 108.3(8) . .
C206 C205 C207 109.5(8) . .
C204 C205 C207 109.0(8) . .
C208 C205 C207 109.9(8) . .
O2 K1 O6 162.49(16) . .
O2 K1 O5 118.34(16) . .
O6 K1 O5 62.17(16) . .
O2 K1 O3 61.41(14) . .
O6 K1 O3 117.25(16) . .
O5 K1 O3 177.59(15) . .
O2 K1 O7 121.48(16) . .
O6 K1 O7 61.43(16) . .
O5 K1 O7 120.16(17) . .
O3 K1 O7 60.20(15) . .
O2 K1 O4 95.20(15) . 2_656
O6 K1 O4 102.12(16) . 2_656
O5 K1 O4 97.46(14) . 2_656
O3 K1 O4 84.94(14) . 2_656
O7 K1 O4 76.42(16) . 2_656
O2 K1 O4 62.49(14) . .
O6 K1 O4 122.61(15) . .
O5 K1 O4 60.66(15) . .
O3 K1 O4 120.08(15) . .
O7 K1 O4 157.03(17) . .
O4 K1 O4 80.71(15) 2_656 .
O2 K1 N1 75.28(19) . .
O6 K1 N1 88.2(2) . .
O5 K1 N1 77.99(18) . .
O3 K1 N1 99.71(18) . .
O7 K1 N1 118.0(2) . .
O4 K1 N1 165.3(2) 2_656 .
O4 K1 N1 84.96(19) . .
O2 K1 N2 75.57(15) . .
O6 K1 N2 86.97(16) . .
O5 K1 N2 97.57(15) . .
O3 K1 N2 80.04(15) . .
O7 K1 N2 97.87(18) . .
O4 K1 N2 164.79(15) 2_656 .
O4 K1 N2 104.82(16) . .
N1 K1 N2 22.84(17) . .
O2 K1 C24 41.98(16) . .
O6 K1 C24 131.31(17) . .
O5 K1 C24 156.29(17) . .
O3 K1 C24 22.38(15) . .
O7 K1 C24 81.21(17) . .
O4 K1 C24 97.69(16) 2_656 .
O4 K1 C24 104.16(17) . .
N1 K1 C24 82.78(19) . .
N2 K1 C24 67.33(16) . .
O2 K1 K1 75.90(11) . 2_656
O6 K1 K1 119.43(12) . 2_656
O5 K1 K1 76.33(11) . 2_656
O3 K1 K1 105.73(11) . 2_656
O7 K1 K1 116.75(14) . 2_656
O4 K1 K1 40.36(10) 2_656 2_656
O4 K1 K1 40.35(10) . 2_656
N1 K1 K1 125.24(17) . 2_656
N2 K1 K1 143.22(13) . 2_656
C24 K1 K1 104.38(13) . 2_656
N2 N1 O1 121.1(9) . .
N2 N1 K1 78.7(5) . .
O1 N1 K1 154.1(8) . .
N1B N2 N1 143.0(13) . .
N1B N2 S1 26.0(11) . .
N1 N2 S1 117.3(6) . .
N1B N2 S1B 113.7(12) . .
N1 N2 S1B 29.6(5) . .
S1 N2 S1B 87.7(5) . .
N1B N2 K1 136.2(11) . .
N1 N2 K1 78.4(5) . .
S1 N2 K1 154.0(3) . .
S1B N2 K1 105.0(5) . .
C20 N3 C9 120.8(6) . .
C20 N3 Ni1 124.1(5) . .
C9 N3 Ni1 114.6(4) . .
C6 N4 C10 120.0(5) . .
C6 N4 Ni1 125.4(4) . .
C10 N4 Ni1 114.6(4) . .
N2 N1B O1B 120(2) . .
O1B Ni1 N4 87.6(8) . .
O1B Ni1 O1 89.2(9) . .
N4 Ni1 O1 176.1(3) . .
O1B Ni1 N3 170.0(9) . .
N4 Ni1 N3 96.1(2) . .
O1 Ni1 N3 87.5(4) . .
O1B Ni1 S1B 82.3(8) . .
N4 Ni1 S1B 167.4(4) . .
O1 Ni1 S1B 8.7(6) . .
N3 Ni1 S1B 95.1(4) . .
O1B Ni1 S1 11.6(7) . .
N4 Ni1 S1 94.20(17) . .
O1 Ni1 S1 82.2(3) . .
N3 Ni1 S1 169.69(18) . .
S1B Ni1 S1 74.6(4) . .
N1 O1 Ni1 121.0(8) . .
C55 O2 C143 112.7(5) . .
C55 O2 K1 117.5(4) . .
C143 O2 K1 118.9(4) . .
C24 O3 C111 113.0(5) . .
C24 O3 K1 107.9(4) . .
C111 O3 K1 107.4(4) . .
C156 O4 C163 112.7(6) . .
C156 O4 K1 122.9(4) . 2_656
C163 O4 K1 105.5(4) . 2_656
C156 O4 K1 103.0(4) . .
C163 O4 K1 112.7(4) . .
K1 O4 K1 99.29(15) 2_656 .
C22 O5 C141 112.7(6) . .
C22 O5 K1 104.9(4) . .
C141 O5 K1 104.9(4) . .
C23 O6 C164 114.0(6) . .
C23 O6 K1 118.4(4) . .
C164 O6 K1 119.1(4) . .
C165 O7 C110 112.8(7) . .
C165 O7 K1 105.0(5) . .
C110 O7 K1 113.9(5) . .
N1B O1B Ni1 122.8(19) . .
N2 S1 Ni1 98.3(2) . .
N2 S1B Ni1 99.1(6) . .

loop_
_geom_bond_atom_site_label_1
_geom_bond_atom_site_label_2
_geom_bond_distance
_geom_bond_site_symmetry_2
C6 N4 1.335(8) .
C6 C8 1.396(9) .
C6 C21 1.584(9) .
C7 C151 1.398(9) .
C7 C10 1.411(9) .
C7 C155 1.521(10) .
C8 C20 1.398(10) .
C9 C154 1.385(10) .
C9 C145 1.384(10) .
C9 N3 1.451(8) .
C10 C157 1.399(9) .
C10 N4 1.455(8) .
C20 N3 1.339(9) .
C20 C161 1.575(10) .
C21 C142 1.526(11) .
C21 C113 1.548(10) .
C21 C112 1.549(11) .
C22 O5 1.426(9) .
C22 C23 1.506(12) .
C23 O6 1.410(8) .
C24 O3 1.412(8) .
C24 C143 1.494(11) .
C24 K1 3.528(7) .
C55 O2 1.406(8) .
C55 C156 1.488(11) .
C101 C106 1.376(9) .
C101 C102 1.390(8) .
C102 C103 1.392(8) .
C103 C104 1.396(9) .
C104 C105 1.395(9) .
C104 C107 1.499(8) .
C105 C106 1.392(8) .
C110 O7 1.428(9) .
C110 C111 1.484(11) .
C111 O3 1.424(9) .
C114 C147 1.522(10) .
C115 C148 1.381(12) .
C115 C154 1.395(10) .
C117 C148 1.391(12) .
C117 C145 1.391(10) .
C118 C145 1.507(11) .
C118 C158 1.508(11) .
C118 C159 1.536(11) .
C119 C161 1.550(12) .
C120 C150 1.522(11) .
C140 C150 1.534(11) .
C141 O5 1.418(9) .
C141 C163 1.498(11) .
C143 O2 1.427(8) .
C144 C155 1.535(9) .
C146 C155 1.523(10) .
C147 C157 1.504(9) .
C147 C152 1.512(10) .
C149 C151 1.369(10) .
C149 C153 1.378(10) .
C150 C154 1.543(11) .
C153 C157 1.389(9) .
C156 O4 1.433(9) .
C160 C161 1.524(11) .
C161 C162 1.536(13) .
C163 O4 1.442(9) .
C164 O6 1.410(9) .
C164 C165 1.515(13) .
C165 O7 1.354(10) .
C166 C171 1.22(2) .
C166 C167 1.68(2) .
C167 C168 1.294(18) .
C167 C172 1.38(2) .
C168 C169 1.33(2) .
C169 C170 1.30(2) .
C170 C171 1.36(2) .
C201 C202 1.501(10) .
C201 C202 1.501(10) 2_667
C202 C204 1.492(10) .
C202 C203 1.501(10) .
C204 C205 1.525(9) .
C205 C206 1.517(9) .
C205 C208 1.524(9) .
C205 C207 1.525(9) .
K1 O2 2.665(5) .
K1 O6 2.680(5) .
K1 O5 2.820(5) .
K1 O3 2.827(5) .
K1 O7 2.878(6) .
K1 O4 2.899(5) 2_656
K1 O4 2.899(5) .
K1 N1 2.911(8) .
K1 N2 2.914(6) .
K1 K1 4.418(3) 2_656
N1 N2 1.154(9) .
N1 O1 1.308(14) .
N2 N1B 1.103(15) .
N2 S1 1.787(6) .
N2 S1B 1.873(13) .
N3 Ni1 1.944(5) .
N4 Ni1 1.926(5) .
N1B O1B 1.32(2) .
Ni1 O1B 1.89(3) .
Ni1 O1 1.941(14) .
Ni1 S1B 2.042(14) .
Ni1 S1 2.143(3) .
O4 K1 2.899(5) 2_656
